data_2226408
loop_
_publ_author_name
'Foug\`ere, C\'ecile'
'Gu\'enin, Erwann'
'Retailleau, Pascal'
'Barbey, Carole'

_publ_section_title
;
 Benzyl(methyl)phosphinic acid
;
_journal_coeditor_code DN2573
_journal_issue 7
_journal_name_full 'Acta Crystallographica Section E'
_journal_page_first o1786
_journal_paper_doi 10.1107/S1600536810024116
_journal_volume 66
_journal_year 2010
_chemical_formula_iupac 'C8 H11 O2 P'
_chemical_formula_moiety 'C8 H11 O2 P'
_chemical_formula_sum 'C8 H11 O2 P'
_chemical_formula_weight 170.14
_chemical_name_common 'benzyl(methyl)phosphinic acid'
_chemical_name_systematic
;
Benzyl(methyl)phosphinic acid
;
_space_group_IT_number 14
_symmetry_cell_setting monoclinic
_symmetry_space_group_name_Hall '-P 2ybc'
_symmetry_space_group_name_H-M 'P 1 21/c 1'
_atom_sites_solution_hydrogens geom
_atom_sites_solution_primary direct
_atom_sites_solution_secondary difmap
_cell_angle_alpha 90.00
_cell_angle_beta 108.657(3)
_cell_angle_gamma 90.00
_cell_formula_units_Z 4
_cell_length_a 9.3075(4)
_cell_length_b 8.2526(4)
_cell_length_c 11.8890(4)
_cell_measurement_reflns_used 1896
_cell_measurement_temperature 293(2)
_cell_measurement_theta_max 26.37
_cell_measurement_theta_min 0.41
_cell_volume 865.22(6)
_computing_cell_refinement 'HKL (Otwinowski & Minor, 1997)'
_computing_data_collection 'COLLECT (Hooft, 1998)'
_computing_data_reduction 'COLLECT (Hooft, 1998)'
_computing_molecular_graphics 'ORTEP-3 for Windows (Farrugia, 1997) and PLATON (Spek, 2009)'
_computing_publication_material 'WinGX (Farrugia, 1999) and CrystalBuilder (Welter, 2006)'
_computing_structure_refinement 'SHELXL97 (Sheldrick, 2008)'
_computing_structure_solution 'SHELXS97 (Sheldrick, 2008)'
_diffrn_ambient_temperature 293(2)
_diffrn_detector_area_resol_mean 9
_diffrn_measured_fraction_theta_full 0.999
_diffrn_measured_fraction_theta_max 0.999
_diffrn_measurement_device_type 'Nonius KappaCCD diffractometer'
_diffrn_measurement_method '\f and \w scans'
_diffrn_radiation_monochromator graphite
_diffrn_radiation_source 'fine-focus sealed tube'
_diffrn_radiation_type MoK\a
_diffrn_radiation_wavelength 0.71070
_diffrn_reflns_av_R_equivalents 0.050
_diffrn_reflns_av_sigmaI/netI 0.0372
_diffrn_reflns_limit_h_max 11
_diffrn_reflns_limit_h_min -11
_diffrn_reflns_limit_k_max 10
_diffrn_reflns_limit_k_min -10
_diffrn_reflns_limit_l_max 14
_diffrn_reflns_limit_l_min -14
_diffrn_reflns_number 10548
_diffrn_reflns_theta_full 26.34
_diffrn_reflns_theta_max 26.34
_diffrn_reflns_theta_min 2.31
_exptl_absorpt_coefficient_mu 0.265
_exptl_absorpt_correction_type none
_exptl_crystal_colour colourless
_exptl_crystal_density_diffrn 1.306
_exptl_crystal_density_method 'not measured'
_exptl_crystal_description parallelepipedic
_exptl_crystal_F_000 360
_exptl_crystal_size_max 0.60
_exptl_crystal_size_mid 0.25
_exptl_crystal_size_min 0.06
_refine_diff_density_max 0.180
_refine_diff_density_min -0.288
_refine_ls_extinction_method none
_refine_ls_goodness_of_fit_ref 1.054
_refine_ls_hydrogen_treatment constr
_refine_ls_matrix_type full
_refine_ls_number_parameters 100
_refine_ls_number_reflns 1767
_refine_ls_number_restraints 0
_refine_ls_restrained_S_all 1.054
_refine_ls_R_factor_all 0.0594
_refine_ls_R_factor_gt 0.0382
_refine_ls_shift/su_max 0.000
_refine_ls_shift/su_mean 0.000
_refine_ls_structure_factor_coef Fsqd
_refine_ls_weighting_details 'calc w=1/[\s^2^(Fo^2^)+(0.0381P)^2^+0.2898P] where P=(Fo^2^+2Fc^2^)/3'
_refine_ls_weighting_scheme calc
_refine_ls_wR_factor_gt 0.0874
_refine_ls_wR_factor_ref 0.0960
_reflns_number_gt 1320
_reflns_number_total 1767
_reflns_threshold_expression I>2\s(I)
_cod_data_source_file dn2573.cif
_cod_data_source_block I
_cod_original_sg_symbol_H-M 'P 21/c'
_cod_database_code 2226408
_cod_database_fobs_code 2226408

loop_
_symmetry_equiv_pos_as_xyz
'x, y, z'
'-x, y+1/2, -z+1/2'
'-x, -y, -z'
'x, -y-1/2, z-1/2'

loop_
_atom_site_type_symbol
_atom_site_label
_atom_site_fract_x
_atom_site_fract_y
_atom_site_fract_z
_atom_site_U_iso_or_equiv
_atom_site_adp_type
_atom_site_calc_flag
_atom_site_refinement_flags
_atom_site_occupancy
_atom_site_disorder_assembly
_atom_site_disorder_group
P P1 0.37056(5) 0.18896(6) 0.22698(4) 0.03697(18) Uani d . 1 . .
C C1 0.3422(3) 0.2500(3) 0.36151(18) 0.0574(6) Uani d . 1 . .
H H11 0.3450 0.1566 0.4103 0.086 Uiso calc R 1 . .
H H12 0.2454 0.3023 0.3441 0.086 Uiso calc R 1 . .
H H13 0.4209 0.3241 0.4029 0.086 Uiso calc R 1 . .
O O1 0.36315(16) 0.34293(17) 0.15063(12) 0.0487(4) Uani d . 1 . .
H H1 0.4189 0.4128 0.1909 0.058 Uiso calc R 1 . .
O O2 0.51352(16) 0.09571(18) 0.24906(16) 0.0606(4) Uani d . 1 . .
C C2 0.2113(2) 0.0707(2) 0.14174(19) 0.0440(5) Uani d . 1 . .
H H21 0.2228 0.0488 0.0649 0.066 Uiso calc R 1 . .
H H22 0.2144 -0.0326 0.1814 0.066 Uiso calc R 1 . .
C C3 0.0567(2) 0.1455(2) 0.12169(17) 0.0376(5) Uani d . 1 . .
C C4 -0.0016(3) 0.2590(3) 0.03332(17) 0.0485(5) Uani d . 1 . .
H H4 0.0557 0.2914 -0.0140 0.058 Uiso calc R 1 . .
C C5 -0.1435(3) 0.3248(3) 0.0144(2) 0.0618(7) Uani d . 1 . .
H H5 -0.1812 0.4011 -0.0454 0.074 Uiso calc R 1 . .
C C6 -0.2295(3) 0.2779(3) 0.0838(2) 0.0640(7) Uani d . 1 . .
H H6 -0.3255 0.3218 0.0709 0.077 Uiso calc R 1 . .
C C7 -0.1734(3) 0.1669(3) 0.1716(2) 0.0613(7) Uani d . 1 . .
H H7 -0.2312 0.1352 0.2187 0.074 Uiso calc R 1 . .
C C8 -0.0310(2) 0.1011(3) 0.19124(19) 0.0509(6) Uani d . 1 . .
H H8 0.0064 0.0260 0.2519 0.061 Uiso calc R 1 . .

loop_
_atom_site_aniso_label
_atom_site_aniso_U_11
_atom_site_aniso_U_22
_atom_site_aniso_U_33
_atom_site_aniso_U_12
_atom_site_aniso_U_13
_atom_site_aniso_U_23
P1 0.0327(3) 0.0317(3) 0.0455(3) 0.0038(2) 0.0113(2) 0.0036(2)
C1 0.0587(14) 0.0668(16) 0.0453(12) -0.0012(12) 0.0147(10) 0.0005(12)
O1 0.0563(9) 0.0378(9) 0.0471(8) -0.0077(7) 0.0097(6) 0.0053(6)
O2 0.0367(8) 0.0452(9) 0.0993(12) 0.0114(7) 0.0209(8) 0.0051(9)
C2 0.0418(11) 0.0336(11) 0.0557(12) -0.0018(9) 0.0143(9) -0.0032(9)
C3 0.0343(10) 0.0351(11) 0.0406(10) -0.0066(8) 0.0081(8) -0.0062(8)
C4 0.0508(12) 0.0475(13) 0.0442(11) -0.0013(11) 0.0111(10) 0.0027(10)
C5 0.0581(15) 0.0499(15) 0.0602(14) 0.0081(12) -0.0050(11) -0.0017(12)
C6 0.0364(12) 0.0625(17) 0.0836(17) 0.0008(12) 0.0061(12) -0.0282(15)
C7 0.0463(13) 0.0689(17) 0.0751(16) -0.0124(13) 0.0284(12) -0.0164(14)
C8 0.0471(13) 0.0531(14) 0.0525(12) -0.0080(11) 0.0159(10) 0.0034(11)

loop_
_atom_type_symbol
_atom_type_description
_atom_type_scat_dispersion_real
_atom_type_scat_dispersion_imag
_atom_type_scat_source
C C 0.0033 0.0016 'International Tables Vol C Tables 4.2.6.8 and 6.1.1.4'
H H 0.0000 0.0000 'International Tables Vol C Tables 4.2.6.8 and 6.1.1.4'
O O 0.0106 0.0060 'International Tables Vol C Tables 4.2.6.8 and 6.1.1.4'
P P 0.1023 0.0942 'International Tables Vol C Tables 4.2.6.8 and 6.1.1.4'

loop_
_geom_angle_atom_site_label_1
_geom_angle_atom_site_label_2
_geom_angle_atom_site_label_3
_geom_angle_site_symmetry_1
_geom_angle_site_symmetry_3
_geom_angle
_geom_angle_publ_flag
O2 P1 O1 . . 113.42(9) ?
O2 P1 C1 . . 111.74(11) ?
O1 P1 C1 . . 107.66(10) ?
O2 P1 C2 . . 110.46(9) ?
O1 P1 C2 . . 103.96(9) ?
C1 P1 C2 . . 109.24(10) ?
P1 C1 H11 . . 109.5 ?
P1 C1 H12 . . 109.5 ?
H11 C1 H12 . . 109.5 ?
P1 C1 H13 . . 109.5 ?
H11 C1 H13 . . 109.5 ?
H12 C1 H13 . . 109.5 ?
P1 O1 H1 . . 109.5 ?
C3 C2 P1 . . 116.08(14) ?
C3 C2 H21 . . 108.3 ?
P1 C2 H21 . . 108.3 ?
C3 C2 H22 . . 108.3 ?
P1 C2 H22 . . 108.3 ?
H21 C2 H22 . . 107.4 ?
C4 C3 C8 . . 118.07(19) ?
C4 C3 C2 . . 121.23(18) ?
C8 C3 C2 . . 120.70(18) ?
C5 C4 C3 . . 120.9(2) ?
C5 C4 H4 . . 119.5 ?
C3 C4 H4 . . 119.5 ?
C6 C5 C4 . . 120.1(2) ?
C6 C5 H5 . . 119.9 ?
C4 C5 H5 . . 119.9 ?
C7 C6 C5 . . 119.6(2) ?
C7 C6 H6 . . 120.2 ?
C5 C6 H6 . . 120.2 ?
C6 C7 C8 . . 120.5(2) ?
C6 C7 H7 . . 119.8 ?
C8 C7 H7 . . 119.8 ?
C7 C8 C3 . . 120.8(2) ?
C7 C8 H8 . . 119.6 ?
C3 C8 H8 . . 119.6 ?

loop_
_geom_bond_atom_site_label_1
_geom_bond_atom_site_label_2
_geom_bond_site_symmetry_2
_geom_bond_distance
_geom_bond_publ_flag
P1 O2 . 1.4859(14) ?
P1 O1 . 1.5502(14) ?
P1 C1 . 1.775(2) ?
P1 C2 . 1.793(2) ?
C1 H11 . 0.9600 ?
C1 H12 . 0.9600 ?
C1 H13 . 0.9600 ?
O1 H1 . 0.8200 ?
C2 C3 . 1.514(3) ?
C2 H21 . 0.9700 ?
C2 H22 . 0.9700 ?
C3 C4 . 1.382(3) ?
C3 C8 . 1.384(3) ?
C4 C5 . 1.378(3) ?
C4 H4 . 0.9300 ?
C5 C6 . 1.377(4) ?
C5 H5 . 0.9300 ?
C6 C7 . 1.361(4) ?
C6 H6 . 0.9300 ?
C7 C8 . 1.381(3) ?
C7 H7 . 0.9300 ?
C8 H8 . 0.9300 ?

loop_
_geom_hbond_atom_site_label_D
_geom_hbond_atom_site_label_H
_geom_hbond_atom_site_label_A
_geom_hbond_site_symmetry_A
_geom_hbond_distance_DH
_geom_hbond_distance_HA
_geom_hbond_distance_DA
_geom_hbond_angle_DHA
_geom_hbond_publ_flag
O1 H1 O2 2_655 0.82 1.70 2.493(2) 161.6 y
C7 H7 O2 1_455 0.93 2.54 3.377(3) 150.6 y

loop_
_geom_torsion_atom_site_label_1
_geom_torsion_atom_site_label_2
_geom_torsion_atom_site_label_3
_geom_torsion_atom_site_label_4
_geom_torsion_site_symmetry_1
_geom_torsion_site_symmetry_2
_geom_torsion_site_symmetry_3
_geom_torsion_site_symmetry_4
_geom_torsion
_geom_torsion_publ_flag
O2 P1 C2 C3 . . . . 174.91(15) ?
O1 P1 C2 C3 . . . . -63.09(17) ?
C1 P1 C2 C3 . . . . 51.61(18) ?
P1 C2 C3 C4 . . . . 81.4(2) ?
P1 C2 C3 C8 . . . . -99.0(2) ?
C8 C3 C4 C5 . . . . -0.6(3) ?
C2 C3 C4 C5 . . . . 179.01(19) ?
C3 C4 C5 C6 . . . . 0.0(3) ?
C4 C5 C6 C7 . . . . 0.3(4) ?
C5 C6 C7 C8 . . . . -0.1(4) ?
C6 C7 C8 C3 . . . . -0.5(4) ?
C4 C3 C8 C7 . . . . 0.8(3) ?
C2 C3 C8 C7 . . . . -178.8(2) ?

loop_
_cod_related_entry_id
_cod_related_entry_database
_cod_related_entry_code
1 ChemSpider 15064015
